data_2202471
loop_
_publ_author_name
'Li, Zhang'
'Chunlong, Chen'
'Qian, Zhang'
'Huaxin, Zhang'
'Beisheng, Kang'

_publ_section_title
;\m-1,4-Bis(diphenylphosphino)butane-\k^2^<i>P</i>:<i>P</i>'-bis[(2,2'-bipyridyl)silver(I)]
 ditetrafluoroborate
;
_journal_issue 7
_journal_name_full 'Acta Crystallographica Section E'
_journal_page_first m536
_journal_page_last m537
_journal_paper_doi 10.1107/S1600536803013813
_journal_volume 59
_journal_year 2003
_chemical_formula_iupac '[Ag2 (C10 H8 N2)2(C28 H28 P2)] (B F4)2'
_chemical_formula_moiety 'C48 H44 Ag2 N4 P2 2+, 2B F4 1-'
_chemical_formula_sum 'C48 H44 Ag2 B2 F8 N4 P2'
_chemical_formula_weight 1128.17
_chemical_name_systematic
;
[Bis[(2,2'-bipyridyl)silver(I)]-\m~2~-[1,4-bis(diphenylphosphino)butane]]
ditetrafluoroborate
;
_space_group_IT_number 14
_symmetry_cell_setting monoclinic
_symmetry_space_group_name_Hall '-P 2ybc'
_symmetry_space_group_name_H-M 'P 1 21/c 1'
_atom_sites_solution_hydrogens geom
_atom_sites_solution_primary direct
_atom_sites_solution_secondary difmap
_audit_creation_method SHELXL-97
_cell_angle_alpha 90.00
_cell_angle_beta 95.274(3)
_cell_angle_gamma 90.00
_cell_formula_units_Z 2
_cell_length_a 10.7951(19)
_cell_length_b 14.402(3)
_cell_length_c 15.118(3)
_cell_measurement_reflns_used 7492
_cell_measurement_temperature 293(2)
_cell_measurement_theta_max 27.06
_cell_measurement_theta_min 1.89
_cell_volume 2340.5(8)
_computing_cell_refinement SMART
_computing_data_collection 'SMART (Bruker,1998)'
_computing_data_reduction 'SAINT (Bruker, 1999)'
_computing_molecular_graphics 'SHELXTL (Bruker, 1998)'
_computing_publication_material SHELXTL
_computing_structure_refinement 'SHELXL97 (Sheldrick, 1997)'
_computing_structure_solution 'SHELXS97 (Sheldrick, 1997)'
_diffrn_ambient_temperature 293(2)
_diffrn_measured_fraction_theta_full 0.990
_diffrn_measured_fraction_theta_max 0.990
_diffrn_measurement_device_type 'Bruker SMART CCD'
_diffrn_measurement_method \w
_diffrn_radiation_monochromator graphite
_diffrn_radiation_source 'fine-focus sealed tube'
_diffrn_radiation_type MoK\a
_diffrn_radiation_wavelength 0.71073
_diffrn_reflns_av_R_equivalents 0.0238
_diffrn_reflns_av_sigmaI/netI 0.0311
_diffrn_reflns_limit_h_max 13
_diffrn_reflns_limit_h_min -12
_diffrn_reflns_limit_k_max 13
_diffrn_reflns_limit_k_min -18
_diffrn_reflns_limit_l_max 19
_diffrn_reflns_limit_l_min -19
_diffrn_reflns_number 12917
_diffrn_reflns_theta_full 27.06
_diffrn_reflns_theta_max 27.06
_diffrn_reflns_theta_min 1.89
_diffrn_standards_decay_% 0
_diffrn_standards_number 0
_exptl_absorpt_coefficient_mu 0.976
_exptl_absorpt_correction_type none
_exptl_crystal_colour pink
_exptl_crystal_density_diffrn 1.601
_exptl_crystal_density_method 'not measured'
_exptl_crystal_description block
_exptl_crystal_F_000 1132
_exptl_crystal_size_max 0.50
_exptl_crystal_size_mid 0.46
_exptl_crystal_size_min 0.44
_refine_diff_density_max 0.531
_refine_diff_density_min -1.401
_refine_ls_extinction_coef 1.45(3)
_refine_ls_extinction_expression Fc^*^=kFc[1+0.001xFc^2^\l^3^/sin(2\q)]^-1/4^
_refine_ls_extinction_method SHELXL97
_refine_ls_goodness_of_fit_ref 1.072
_refine_ls_hydrogen_treatment constr
_refine_ls_matrix_type full
_refine_ls_number_parameters 299
_refine_ls_number_reflns 5086
_refine_ls_number_restraints 0
_refine_ls_restrained_S_all 1.072
_refine_ls_R_factor_all 0.0532
_refine_ls_R_factor_gt 0.0471
_refine_ls_shift/su_max 0.001
_refine_ls_shift/su_mean 0.000
_refine_ls_structure_factor_coef Fsqd
_refine_ls_weighting_details 'calc w = 1/[\s^2^(Fo^2^)+(0.0851P)^2^+0.6154P] where P = (Fo^2^+2Fc^2^)/3'
_refine_ls_weighting_scheme calc
_refine_ls_wR_factor_gt 0.1260
_refine_ls_wR_factor_ref 0.1312
_reflns_number_gt 4318
_reflns_number_total 5086
_reflns_threshold_expression I>2\s(I)
_cod_data_source_file ci6238.cif
_cod_data_source_block I
_cod_depositor_comments
;
The following automatic conversions were performed:
'_symmetry_cell_setting' value 'Monoclinic' changed to 'monoclinic'
according to '/home/saulius/struct/CIF-dictionaries/cif_core.dic'
dictionary named 'cif_core.dic' version 2.4.1 from 2010-06-29.

Automatic conversion script
Id: cif_fix_enum 1527 2010-12-29 10:47:43Z saulius 

The following automatic conversions were performed:

'_symmetry_cell_setting' value 'Monoclinic' changed to 'monoclinic'
according to /home/saulius/struct/CIF-dictionaries/cif_core.dic
dictionary named 'cif_core.dic' version 2.4.1 from 2010-06-29.

Automatic conversion script
Id: cif_fix_values 1715 2011-07-08 13:25:40Z adriana 
;
_cod_original_sg_symbol_H-M 'P 21/c'
_cod_database_code 2202471
_cod_database_fobs_code 2202471

loop_
_symmetry_equiv_pos_as_xyz
'x, y, z'
'-x, y+1/2, -z+1/2'
'-x, -y, -z'
'x, -y-1/2, z-1/2'

loop_
_atom_site_label
_atom_site_fract_x
_atom_site_fract_y
_atom_site_fract_z
_atom_site_U_iso_or_equiv
_atom_site_adp_type
_atom_site_calc_flag
_atom_site_refinement_flags
_atom_site_occupancy
_atom_site_disorder_assembly
_atom_site_disorder_group
_atom_site_type_symbol
Ag1 0.61079(2) 0.990655(19) 0.09265(2) 0.0608(2) Uani d . 1 . . Ag
P1 0.76784(6) 0.87675(5) 0.09391(5) 0.0434(2) Uani d . 1 . . P
F1 0.8945(7) 1.3463(4) -0.1529(7) 0.271(5) Uani d . 1 . . F
F2 0.7137(6) 1.2913(4) -0.1594(4) 0.209(3) Uani d . 1 . . F
F3 0.8502(4) 1.2448(3) -0.0559(3) 0.1494(16) Uani d . 1 . . F
F4 0.7670(3) 1.3884(2) -0.0523(3) 0.1137(10) Uani d . 1 . . F
N1 0.5736(3) 1.14397(19) 0.1157(2) 0.0590(7) Uani d . 1 . . N
N2 0.4056(3) 1.00546(18) 0.1277(3) 0.0599(7) Uani d . 1 . . N
C1 0.8909(3) 0.8965(2) 0.01984(19) 0.0497(7) Uani d . 1 . . C
H1A 0.9565 0.8512 0.0330 0.060 Uiso calc R 1 . . H
H1B 0.8569 0.8871 -0.0411 0.060 Uiso calc R 1 . . H
C2 0.9463(3) 0.9933(2) 0.0289(2) 0.0497(7) Uani d . 1 . . C
H2A 0.9760 1.0041 0.0906 0.060 Uiso calc R 1 . . H
H2B 0.8820 1.0386 0.0122 0.060 Uiso calc R 1 . . H
C3 0.3808(3) 1.0881(2) 0.16359(19) 0.0509(7) Uani d . 1 . . C
C4 0.2797(3) 1.0997(3) 0.2125(2) 0.0707(10) Uani d . 1 . . C
H4 0.2633 1.1574 0.2365 0.085 Uiso calc R 1 . . H
C5 0.2030(4) 1.0244(4) 0.2255(3) 0.0807(13) Uani d . 1 . . C
H5 0.1355 1.0311 0.2591 0.097 Uiso calc R 1 . . H
C6 0.2274(4) 0.9396(4) 0.1882(3) 0.0750(11) Uani d . 1 . . C
H6 0.1772 0.8882 0.1956 0.090 Uiso calc R 1 . . H
C7 0.3297(3) 0.9341(3) 0.1394(3) 0.0703(10) Uani d . 1 . . C
H7 0.3465 0.8775 0.1134 0.084 Uiso calc R 1 . . H
C8 0.4661(3) 1.1661(2) 0.1480(2) 0.0538(7) Uani d . 1 . . C
C9 0.4357(4) 1.2575(3) 0.1655(2) 0.0711(10) Uani d . 1 . . C
H9 0.3594 1.2724 0.1858 0.085 Uiso calc R 1 . . H
C10 0.5224(5) 1.3265(3) 0.1518(3) 0.0835(12) Uani d . 1 . . C
H10 0.5058 1.3881 0.1649 0.100 Uiso calc R 1 . . H
C11 0.6311(5) 1.3032(3) 0.1194(4) 0.0845(13) Uani d . 1 . . C
H11 0.6892 1.3486 0.1089 0.101 Uiso calc R 1 . . H
C12 0.6541(4) 1.2119(3) 0.1022(3) 0.0747(10) Uani d . 1 . . C
H12 0.7291 1.1963 0.0802 0.090 Uiso calc R 1 . . H
C13 0.7143(3) 0.7586(2) 0.07121(19) 0.0455(6) Uani d . 1 . . C
C14 0.5961(3) 0.7341(3) 0.0916(2) 0.0536(7) Uani d . 1 . . C
H14 0.5434 0.7788 0.1120 0.064 Uiso calc R 1 . . H
C15 0.5562(3) 0.6423(3) 0.0816(3) 0.0677(10) Uani d . 1 . . C
H15 0.4776 0.6257 0.0966 0.081 Uiso calc R 1 . . H
C16 0.6323(4) 0.5764(3) 0.0498(3) 0.0713(10) Uani d . 1 . . C
H16 0.6049 0.5154 0.0426 0.086 Uiso calc R 1 . . H
C17 0.7478(4) 0.6002(3) 0.0288(3) 0.0762(10) Uani d . 1 . . C
H17 0.7995 0.5551 0.0077 0.091 Uiso calc R 1 . . H
C18 0.7895(3) 0.6913(3) 0.0385(3) 0.0657(9) Uani d . 1 . . C
H18 0.8682 0.7071 0.0230 0.079 Uiso calc R 1 . . H
C19 0.8547(3) 0.8686(2) 0.20260(19) 0.0482(6) Uani d . 1 . . C
C20 0.8552(4) 0.9420(3) 0.2627(2) 0.0676(9) Uani d . 1 . . C
H20 0.8058 0.9938 0.2487 0.081 Uiso calc R 1 . . H
C21 0.9274(5) 0.9392(4) 0.3422(3) 0.0918(14) Uani d . 1 . . C
H21 0.9284 0.9897 0.3806 0.110 Uiso calc R 1 . . H
C22 0.9992(4) 0.8613(4) 0.3660(3) 0.0848(13) Uani d . 1 . . C
H22 1.0472 0.8588 0.4203 0.102 Uiso calc R 1 . . H
C23 0.9978(4) 0.7884(4) 0.3078(3) 0.0772(11) Uani d . 1 . . C
H23 1.0447 0.7357 0.3232 0.093 Uiso calc R 1 . . H
C24 0.9277(3) 0.7917(3) 0.2262(2) 0.0599(8) Uani d . 1 . . C
H24 0.9297 0.7420 0.1871 0.072 Uiso calc R 1 . . H
B1 0.8052(5) 1.3180(4) -0.1036(4) 0.0807(13) Uani d . 1 . . B

loop_
_atom_site_aniso_label
_atom_site_aniso_U_11
_atom_site_aniso_U_22
_atom_site_aniso_U_33
_atom_site_aniso_U_12
_atom_site_aniso_U_13
_atom_site_aniso_U_23
Ag1 0.0487(2) 0.0521(2) 0.0826(3) 0.00939(9) 0.01181(14) 0.00601(10)
P1 0.0362(4) 0.0431(4) 0.0523(4) -0.0011(3) 0.0121(3) 0.0041(3)
F1 0.245(6) 0.113(4) 0.499(12) 0.041(4) 0.270(8) 0.021(6)
F2 0.218(5) 0.182(5) 0.206(5) 0.078(4) -0.099(4) -0.093(4)
F3 0.189(4) 0.110(3) 0.144(3) 0.050(3) -0.009(3) -0.008(2)
F4 0.111(2) 0.086(2) 0.147(3) 0.0048(16) 0.031(2) -0.0423(18)
N1 0.0482(14) 0.0483(15) 0.0793(18) -0.0004(11) 0.0006(12) 0.0048(13)
N2 0.0437(15) 0.0510(15) 0.086(2) 0.0011(10) 0.0102(14) 0.0044(12)
C1 0.0454(14) 0.0577(18) 0.0477(14) -0.0040(12) 0.0132(11) 0.0055(12)
C2 0.0433(17) 0.0559(18) 0.0519(16) -0.0048(12) 0.0155(13) 0.0091(12)
C3 0.0441(15) 0.0604(18) 0.0472(14) 0.0061(13) -0.0015(11) 0.0023(12)
C4 0.0556(19) 0.097(3) 0.0602(19) 0.0023(19) 0.0105(15) -0.0164(19)
C5 0.055(2) 0.122(4) 0.067(2) -0.013(2) 0.0178(17) -0.005(2)
C6 0.0521(19) 0.095(3) 0.077(2) -0.0181(19) 0.0016(17) 0.017(2)
C7 0.0471(17) 0.059(2) 0.105(3) -0.0043(15) 0.0077(17) 0.0066(19)
C8 0.0569(17) 0.0523(17) 0.0511(15) 0.0070(13) -0.0012(12) 0.0004(12)
C9 0.096(3) 0.055(2) 0.063(2) 0.0141(18) 0.0125(18) -0.0021(15)
C10 0.124(4) 0.047(2) 0.078(3) -0.001(2) 0.001(2) -0.0025(17)
C11 0.094(3) 0.057(2) 0.100(3) -0.020(2) -0.005(3) 0.011(2)
C12 0.060(2) 0.062(2) 0.101(3) -0.0096(17) 0.0013(19) 0.013(2)
C13 0.0405(13) 0.0459(14) 0.0506(14) -0.0030(11) 0.0065(11) 0.0011(11)
C14 0.0410(15) 0.0550(19) 0.0649(18) -0.0016(12) 0.0045(13) 0.0044(13)
C15 0.0472(17) 0.067(2) 0.086(2) -0.0204(16) -0.0057(16) 0.0110(18)
C16 0.077(2) 0.0525(19) 0.082(2) -0.0130(17) -0.0072(19) -0.0021(17)
C17 0.082(3) 0.052(2) 0.095(3) 0.0042(18) 0.016(2) -0.0147(18)
C18 0.0576(19) 0.0549(19) 0.088(2) -0.0021(15) 0.0244(17) -0.0110(17)
C19 0.0440(14) 0.0519(16) 0.0510(15) -0.0051(11) 0.0161(11) 0.0026(12)
C20 0.077(2) 0.069(2) 0.0588(19) 0.0008(18) 0.0151(16) -0.0069(16)
C21 0.105(4) 0.111(4) 0.061(2) -0.012(3) 0.018(2) -0.021(2)
C22 0.075(3) 0.126(4) 0.054(2) -0.001(3) 0.0073(18) 0.009(2)
C23 0.058(2) 0.102(3) 0.071(2) 0.007(2) 0.0029(17) 0.020(2)
C24 0.0484(16) 0.067(2) 0.0648(19) 0.0045(14) 0.0058(14) 0.0041(15)
B1 0.065(3) 0.071(3) 0.107(4) 0.006(2) 0.017(2) -0.017(3)

loop_
_atom_type_symbol
_atom_type_description
_atom_type_scat_dispersion_real
_atom_type_scat_dispersion_imag
_atom_type_scat_source
C C 0.0033 0.0016 'International Tables Vol C Tables 4.2.6.8 and 6.1.1.4'
H H 0.0000 0.0000 'International Tables Vol C Tables 4.2.6.8 and 6.1.1.4'
B B 0.0013 0.0007 'International Tables Vol C Tables 4.2.6.8 and 6.1.1.4'
N N 0.0061 0.0033 'International Tables Vol C Tables 4.2.6.8 and 6.1.1.4'
F F 0.0171 0.0103 'International Tables Vol C Tables 4.2.6.8 and 6.1.1.4'
P P 0.1023 0.0942 'International Tables Vol C Tables 4.2.6.8 and 6.1.1.4'
Ag Ag -0.8971 1.1015 'International Tables Vol C Tables 4.2.6.8 and 6.1.1.4'

loop_
_geom_angle_atom_site_label_1
_geom_angle_atom_site_label_2
_geom_angle_atom_site_label_3
_geom_angle_site_symmetry_1
_geom_angle_site_symmetry_3
_geom_angle
_geom_angle_publ_flag
N1 Ag1 N2 . . 72.08(10) yes
N1 Ag1 P1 . . 144.12(7) yes
N2 Ag1 P1 . . 139.32(7) yes
C13 P1 C19 . . 103.80(14) y
C13 P1 C1 . . 105.37(14) y
C19 P1 C1 . . 102.65(13) y
C13 P1 Ag1 . . 115.68(10) y
C19 P1 Ag1 . . 111.26(10) y
C1 P1 Ag1 . . 116.56(11) y
C12 N1 C8 . . 118.7(3) ?
C12 N1 Ag1 . . 124.0(3) ?
C8 N1 Ag1 . . 117.2(2) ?
C7 N2 C3 . . 118.7(3) ?
C7 N2 Ag1 . . 124.5(2) ?
C3 N2 Ag1 . . 113.6(2) ?
C2 C1 P1 . . 112.8(2) ?
C2 C1 H1A . . 109.0 ?
P1 C1 H1A . . 109.0 ?
C2 C1 H1B . . 109.0 ?
P1 C1 H1B . . 109.0 ?
H1A C1 H1B . . 107.8 ?
C1 C2 C2 . 3_775 112.2(3) ?
C1 C2 H2A . . 109.2 ?
C2 C2 H2A 3_775 . 109.2 ?
C1 C2 H2B . . 109.2 ?
C2 C2 H2B 3_775 . 109.2 ?
H2A C2 H2B . . 107.9 ?
N2 C3 C4 . . 121.2(3) ?
N2 C3 C8 . . 117.2(3) ?
C4 C3 C8 . . 121.6(3) ?
C5 C4 C3 . . 119.4(4) ?
C5 C4 H4 . . 120.3 ?
C3 C4 H4 . . 120.3 ?
C6 C5 C4 . . 119.6(4) ?
C6 C5 H5 . . 120.2 ?
C4 C5 H5 . . 120.2 ?
C5 C6 C7 . . 117.4(4) ?
C5 C6 H6 . . 121.3 ?
C7 C6 H6 . . 121.3 ?
N2 C7 C6 . . 123.7(4) ?
N2 C7 H7 . . 118.1 ?
C6 C7 H7 . . 118.1 ?
N1 C8 C9 . . 121.5(3) ?
N1 C8 C3 . . 116.7(3) ?
C9 C8 C3 . . 121.8(3) ?
C10 C9 C8 . . 118.3(4) ?
C10 C9 H9 . . 120.8 ?
C8 C9 H9 . . 120.8 ?
C11 C10 C9 . . 119.5(4) ?
C11 C10 H10 . . 120.2 ?
C9 C10 H10 . . 120.2 ?
C12 C11 C10 . . 119.1(4) ?
C12 C11 H11 . . 120.5 ?
C10 C11 H11 . . 120.5 ?
N1 C12 C11 . . 122.8(4) ?
N1 C12 H12 . . 118.6 ?
C11 C12 H12 . . 118.6 ?
C14 C13 C18 . . 118.9(3) ?
C14 C13 P1 . . 118.6(2) ?
C18 C13 P1 . . 122.4(2) ?
C13 C14 C15 . . 119.9(3) ?
C13 C14 H14 . . 120.1 ?
C15 C14 H14 . . 120.1 ?
C16 C15 C14 . . 120.4(3) ?
C16 C15 H15 . . 119.8 ?
C14 C15 H15 . . 119.8 ?
C17 C16 C15 . . 120.0(4) ?
C17 C16 H16 . . 120.0 ?
C15 C16 H16 . . 120.0 ?
C16 C17 C18 . . 120.6(4) ?
C16 C17 H17 . . 119.7 ?
C18 C17 H17 . . 119.7 ?
C13 C18 C17 . . 120.2(3) ?
C13 C18 H18 . . 119.9 ?
C17 C18 H18 . . 119.9 ?
C24 C19 C20 . . 118.0(3) ?
C24 C19 P1 . . 121.2(2) ?
C20 C19 P1 . . 120.7(3) ?
C21 C20 C19 . . 121.1(4) ?
C21 C20 H20 . . 119.4 ?
C19 C20 H20 . . 119.4 ?
C20 C21 C22 . . 120.5(5) ?
C20 C21 H21 . . 119.7 ?
C22 C21 H21 . . 119.7 ?
C21 C22 C23 . . 118.6(4) ?
C21 C22 H22 . . 120.7 ?
C23 C22 H22 . . 120.7 ?
C24 C23 C22 . . 121.2(4) ?
C24 C23 H23 . . 119.4 ?
C22 C23 H23 . . 119.4 ?
C23 C24 C19 . . 120.4(4) ?
C23 C24 H24 . . 119.8 ?
C19 C24 H24 . . 119.8 ?
F2 B1 F3 . . 109.5(6) ?
F2 B1 F1 . . 105.9(7) ?
F3 B1 F1 . . 107.2(5) ?
F2 B1 F4 . . 109.8(4) ?
F3 B1 F4 . . 113.0(5) ?
F1 B1 F4 . . 111.2(5) ?

loop_
_geom_bond_atom_site_label_1
_geom_bond_atom_site_label_2
_geom_bond_site_symmetry_2
_geom_bond_distance
_geom_bond_publ_flag
Ag1 N1 . 2.277(3) yes
Ag1 N2 . 2.334(3) yes
Ag1 P1 . 2.3579(8) yes
P1 C13 . 1.819(3) ?
P1 C19 . 1.819(3) ?
P1 C1 . 1.837(3) ?
F1 B1 . 1.335(7) ?
F2 B1 . 1.297(7) ?
F3 B1 . 1.343(7) ?
F4 B1 . 1.364(6) ?
N1 C12 . 1.336(5) ?
N1 C8 . 1.338(4) ?
N2 C7 . 1.336(5) ?
N2 C3 . 1.344(4) ?
C1 C2 . 1.517(4) ?
C1 H1A . 0.97 ?
C1 H1B . 0.97 ?
C2 C2 3_775 1.528(6) ?
C2 H2A . 0.97 ?
C2 H2B . 0.97 ?
C3 C4 . 1.384(5) ?
C3 C8 . 1.485(5) ?
C4 C5 . 1.390(7) ?
C4 H4 . 0.93 ?
C5 C6 . 1.380(7) ?
C5 H5 . 0.93 ?
C6 C7 . 1.385(6) ?
C6 H6 . 0.93 ?
C7 H7 . 0.93 ?
C8 C9 . 1.389(5) ?
C9 C10 . 1.392(7) ?
C9 H9 . 0.93 ?
C10 C11 . 1.355(7) ?
C10 H10 . 0.93 ?
C11 C12 . 1.368(7) ?
C11 H11 . 0.93 ?
C12 H12 . 0.93 ?
C13 C14 . 1.386(4) ?
C13 C18 . 1.385(5) ?
C14 C15 . 1.395(5) ?
C14 H14 . 0.93 ?
C15 C16 . 1.371(6) ?
C15 H15 . 0.93 ?
C16 C17 . 1.358(6) ?
C16 H16 . 0.93 ?
C17 C18 . 1.391(5) ?
C17 H17 . 0.93 ?
C18 H18 . 0.93 ?
C19 C24 . 1.387(5) ?
C19 C20 . 1.393(5) ?
C20 C21 . 1.372(6) ?
C20 H20 . 0.93 ?
C21 C22 . 1.392(8) ?
C21 H21 . 0.93 ?
C22 C23 . 1.369(7) ?
C22 H22 . 0.93 ?
C23 C24 . 1.387(5) ?
C23 H23 . 0.93 ?
C24 H24 . 0.93 ?

loop_
_geom_hbond_atom_site_label_D
_geom_hbond_atom_site_label_H
_geom_hbond_atom_site_label_A
_geom_hbond_site_symmetry_A
_geom_hbond_distance_DH
_geom_hbond_distance_HA
_geom_hbond_distance_DA
_geom_hbond_angle_DHA
C1 H1A F3 3_775 0.97 2.50 3.460(5) 170
C24 H24 F1 3_775 0.93 2.38 3.042(8) 128
C21 H21 F1 4_586 0.93 2.44 3.111(8) 129
